data_1550566
loop_
_publ_author_name
'Wheatley, Andrew'
'Peel, Andrew'
'Tezuka, Noriyuki'
'D'Rozario, James'
'Uchiyama, Masanobu'

_publ_section_title
;
 A new route to the efficient metalation of unfunctionalized aromatics
;
_journal_name_full 'Chemical Science'
_journal_paper_doi 10.1039/C8SC04325F
_journal_year 2019
_chemical_formula_moiety 'C33 H59 Cu2 Li2 N3'
_chemical_formula_sum 'C33 H59 Cu2 Li2 N3'
_chemical_formula_weight 638.79
_space_group_crystal_system monoclinic
_space_group_IT_number 14
_space_group_name_Hall '-P 2yn'
_space_group_name_H-M_alt 'P 1 21/n 1'
_symmetry_space_group_name_Hall '-P 2yn'
_symmetry_space_group_name_H-M 'P 1 21/n 1'
_atom_sites_solution_hydrogens geom
_audit_creation_method SHELXL-2016/6
_audit_update_record
;
2018-09-24 deposited with the CCDC.
2019-02-04 downloaded from the CCDC.
;
_cell_angle_alpha 90
_cell_angle_beta 110.2960(10)
_cell_angle_gamma 90
_cell_formula_units_Z 4
_cell_length_a 15.4346(5)
_cell_length_b 12.0863(4)
_cell_length_c 19.5308(6)
_cell_measurement_reflns_used 9870
_cell_measurement_temperature 180(2)
_cell_measurement_theta_max 55.75
_cell_measurement_theta_min 3.0525
_cell_volume 3417.21(19)
_computing_cell_refinement 'SAINT (Bruker, 2016)'
_computing_data_collection 'APEX3 (Bruker, 2016)'
_computing_data_reduction SAINT
_computing_molecular_graphics 'Mercury (Macrae et al., 2008)'
_computing_publication_material 'SHELXL-2016/6 (Sheldrick, 2016)'
_computing_structure_refinement 'SHELXL-2016/6 (Sheldrick, 2016)'
_computing_structure_solution 'SHELXT 2014/5 (Sheldrick, 2014)'
_diffrn_ambient_temperature 180(2)
_diffrn_measured_fraction_theta_full 0.994
_diffrn_measured_fraction_theta_max 0.994
_diffrn_measurement_device_type 'Bruker D8-QUEST PHOTON-100'
_diffrn_measurement_method 'Thin slice \w and \f scans'
_diffrn_radiation_source 'Incoatec I\mS Cu microsource'
_diffrn_radiation_type CuK\a
_diffrn_radiation_wavelength 1.54184
_diffrn_reflns_av_R_equivalents 0.0406
_diffrn_reflns_av_unetI/netI 0.0300
_diffrn_reflns_Laue_measured_fraction_full 0.994
_diffrn_reflns_Laue_measured_fraction_max 0.994
_diffrn_reflns_limit_h_max 17
_diffrn_reflns_limit_h_min -18
_diffrn_reflns_limit_k_max 14
_diffrn_reflns_limit_k_min -14
_diffrn_reflns_limit_l_max 23
_diffrn_reflns_limit_l_min -23
_diffrn_reflns_number 28978
_diffrn_reflns_point_group_measured_fraction_full 0.994
_diffrn_reflns_point_group_measured_fraction_max 0.994
_diffrn_reflns_theta_full 66.751
_diffrn_reflns_theta_max 66.751
_diffrn_reflns_theta_min 3.167
_exptl_absorpt_coefficient_mu 1.694
_exptl_absorpt_correction_T_max 0.7528
_exptl_absorpt_correction_T_min 0.6431
_exptl_absorpt_correction_type multi-scan
_exptl_absorpt_process_details
;
multi-scan from symmetry-related measurements 'SADABS (Bruker, 2016)' 
;
_exptl_crystal_colour colourless
_exptl_crystal_density_diffrn 1.242
_exptl_crystal_description block
_exptl_crystal_F_000 1368
_exptl_crystal_size_max 0.150
_exptl_crystal_size_mid 0.120
_exptl_crystal_size_min 0.100
_refine_diff_density_max 0.368
_refine_diff_density_min -0.434
_refine_diff_density_rms 0.050
_refine_ls_extinction_method none
_refine_ls_goodness_of_fit_ref 1.013
_refine_ls_hydrogen_treatment constr
_refine_ls_matrix_type full
_refine_ls_number_parameters 373
_refine_ls_number_reflns 6023
_refine_ls_number_restraints 0
_refine_ls_restrained_S_all 1.013
_refine_ls_R_factor_all 0.0391
_refine_ls_R_factor_gt 0.0319
_refine_ls_shift/su_max 0.001
_refine_ls_shift/su_mean 0.000
_refine_ls_structure_factor_coef Fsqd
_refine_ls_weighting_details 'w=1/[\s^2^(Fo^2^)+(0.0449P)^2^+1.7903P] where P=(Fo^2^+2Fc^2^)/3'
_refine_ls_weighting_scheme calc
_refine_ls_wR_factor_gt 0.0825
_refine_ls_wR_factor_ref 0.0870
_reflns_Friedel_coverage 0.000
_reflns_number_gt 5195
_reflns_number_total 6023
_reflns_threshold_expression 'I > 2\s(I)'
_cod_data_source_file c8sc04325f2.cif
_cod_data_source_block aw1806
_cod_database_code 1550566
_shelx_shelxl_version_number 2016/6
_shelx_space_group_comment
;
The symmetry employed for this shelxl refinement is uniquely defined
by the following loop, which should always be used as a source of
symmetry information in preference to the above space-group names.
They are only intended as comments.
;
_shelx_estimated_absorpt_t_min 0.785
_shelx_estimated_absorpt_t_max 0.849

loop_
_space_group_symop_operation_xyz
'x, y, z'
'-x+1/2, y+1/2, -z+1/2'
'-x, -y, -z'
'x-1/2, -y-1/2, z-1/2'

loop_
_atom_site_label
_atom_site_type_symbol
_atom_site_fract_x
_atom_site_fract_y
_atom_site_fract_z
_atom_site_U_iso_or_equiv
_atom_site_adp_type
_atom_site_occupancy
_atom_site_site_symmetry_order
_atom_site_calc_flag
_atom_site_refinement_flags_posn
_atom_site_refinement_flags_adp
Cu1 Cu 0.60820(2) 0.45386(2) 0.36848(2) 0.03008(10) Uani 1 1 d . .
N1 N 0.67135(11) 0.59077(13) 0.37294(8) 0.0252(3) Uani 1 1 d . .
C1 C 0.61827(16) 0.69424(19) 0.37202(12) 0.0377(5) Uani 1 1 d . .
Li2 Li 0.7347(2) 0.5419(2) 0.47898(15) 0.0207(6) Uani 1 1 d . .
N2 N 0.79015(10) 0.49668(13) 0.58499(8) 0.0205(3) Uani 1 1 d . .
C2 C 0.5287(2) 0.7061(3) 0.30608(16) 0.0769(10) Uani 1 1 d . .
H2A H 0.490473 0.764565 0.315727 0.115 Uiso 1 1 calc R U
H2B H 0.494774 0.635953 0.297687 0.115 Uiso 1 1 calc R U
H2C H 0.543702 0.725333 0.262731 0.115 Uiso 1 1 calc R U
Cu3 Cu 0.79941(2) 0.34381(2) 0.56315(2) 0.02212(9) Uani 1 1 d . .
N3 N 0.80207(11) 0.19063(13) 0.53880(8) 0.0242(3) Uani 1 1 d . .
C3 C 0.58893(17) 0.6910(2) 0.43852(14) 0.0457(6) Uani 1 1 d . .
H3A H 0.550932 0.756010 0.438401 0.069 Uiso 1 1 calc R U
H3B H 0.643869 0.691230 0.482896 0.069 Uiso 1 1 calc R U
H3C H 0.553026 0.623656 0.437221 0.069 Uiso 1 1 calc R U
C4 C 0.6803(2) 0.7960(2) 0.37987(17) 0.0603(8) Uani 1 1 d . .
H4A H 0.642350 0.863627 0.374494 0.072 Uiso 1 1 calc R U
H4B H 0.727509 0.796564 0.429491 0.072 Uiso 1 1 calc R U
Li4 Li 0.6793(3) 0.2017(3) 0.4620(2) 0.0380(8) Uani 1 1 d . .
C5 C 0.7285(3) 0.7987(2) 0.3240(2) 0.0791(10) Uani 1 1 d . .
H5A H 0.770095 0.863521 0.332855 0.095 Uiso 1 1 calc R U
H5B H 0.682233 0.804759 0.274219 0.095 Uiso 1 1 calc R U
C6 C 0.7839(2) 0.6925(2) 0.33098(16) 0.0586(7) Uani 1 1 d . .
H6A H 0.833391 0.690749 0.379499 0.070 Uiso 1 1 calc R U
H6B H 0.813589 0.692271 0.293475 0.070 Uiso 1 1 calc R U
C7 C 0.72417(16) 0.58855(18) 0.32192(11) 0.0346(5) Uani 1 1 d . .
C8 C 0.6634(2) 0.5726(3) 0.24066(12) 0.0620(8) Uani 1 1 d . .
H8A H 0.703211 0.561601 0.211528 0.093 Uiso 1 1 calc R U
H8B H 0.624992 0.638357 0.223202 0.093 Uiso 1 1 calc R U
H8C H 0.623738 0.507641 0.235886 0.093 Uiso 1 1 calc R U
C9 C 0.78865(16) 0.4888(2) 0.34190(12) 0.0401(5) Uani 1 1 d . .
H9A H 0.825565 0.486360 0.309987 0.060 Uiso 1 1 calc R U
H9B H 0.752054 0.420918 0.335717 0.060 Uiso 1 1 calc R U
H9C H 0.829775 0.495192 0.392838 0.060 Uiso 1 1 calc R U
C10 C 0.88027(13) 0.55673(16) 0.61135(10) 0.0250(4) Uani 1 1 d . .
C11 C 0.95425(14) 0.5040(2) 0.67797(11) 0.0374(5) Uani 1 1 d . .
H11A H 1.013211 0.542442 0.687626 0.056 Uiso 1 1 calc R U
H11B H 0.961481 0.425757 0.667985 0.056 Uiso 1 1 calc R U
H11C H 0.935121 0.510323 0.720706 0.056 Uiso 1 1 calc R U
C12 C 0.91945(15) 0.55570(19) 0.54937(12) 0.0352(5) Uani 1 1 d . .
H12A H 0.979985 0.591991 0.565670 0.053 Uiso 1 1 calc R U
H12B H 0.877362 0.595374 0.507144 0.053 Uiso 1 1 calc R U
H12C H 0.926110 0.479054 0.535573 0.053 Uiso 1 1 calc R U
C13 C 0.86587(15) 0.67846(17) 0.62807(11) 0.0324(5) Uani 1 1 d . .
H13A H 0.926877 0.714778 0.649257 0.039 Uiso 1 1 calc R U
H13B H 0.831394 0.716861 0.581860 0.039 Uiso 1 1 calc R U
C14 C 0.81351(16) 0.69087(17) 0.68059(11) 0.0354(5) Uani 1 1 d . .
H14A H 0.803553 0.770241 0.687988 0.043 Uiso 1 1 calc R U
H14B H 0.849718 0.658189 0.728467 0.043 Uiso 1 1 calc R U
C15 C 0.72118(15) 0.63221(16) 0.64898(11) 0.0313(4) Uani 1 1 d . .
H15A H 0.683055 0.670879 0.603915 0.038 Uiso 1 1 calc R U
H15B H 0.688404 0.636645 0.684403 0.038 Uiso 1 1 calc R U
C16 C 0.73096(13) 0.50998(16) 0.63102(10) 0.0253(4) Uani 1 1 d . .
C17 C 0.76358(16) 0.44338(18) 0.70337(11) 0.0359(5) Uani 1 1 d . .
H17A H 0.712914 0.438009 0.722584 0.054 Uiso 1 1 calc R U
H17B H 0.816209 0.481107 0.739034 0.054 Uiso 1 1 calc R U
H17C H 0.782250 0.368934 0.694202 0.054 Uiso 1 1 calc R U
C18 C 0.63457(14) 0.46627(18) 0.58657(12) 0.0336(5) Uani 1 1 d . .
H18A H 0.592423 0.479858 0.613365 0.050 Uiso 1 1 calc R U
H18B H 0.638025 0.386603 0.578525 0.050 Uiso 1 1 calc R U
H18C H 0.611654 0.504399 0.539389 0.050 Uiso 1 1 calc R U
C19 C 0.79681(16) 0.11258(17) 0.59720(11) 0.0335(5) Uani 1 1 d . .
C20 C 0.87484(18) 0.1270(2) 0.67150(12) 0.0476(6) Uani 1 1 d . .
H20A H 0.860231 0.084211 0.708728 0.071 Uiso 1 1 calc R U
H20B H 0.880768 0.205411 0.685086 0.071 Uiso 1 1 calc R U
H20C H 0.933140 0.100492 0.667952 0.071 Uiso 1 1 calc R U
C21 C 0.70574(18) 0.1353(2) 0.60916(14) 0.0438(6) Uani 1 1 d . .
H21A H 0.698542 0.083022 0.645171 0.066 Uiso 1 1 calc R U
H21B H 0.654311 0.126356 0.562903 0.066 Uiso 1 1 calc R U
H21C H 0.705946 0.211066 0.627070 0.066 Uiso 1 1 calc R U
C22 C 0.79437(18) -0.00831(18) 0.57148(14) 0.0450(6) Uani 1 1 d . .
H22A H 0.798067 -0.058158 0.612621 0.054 Uiso 1 1 calc R U
H22B H 0.734576 -0.022128 0.532025 0.054 Uiso 1 1 calc R U
C23 C 0.87237(19) -0.03634(18) 0.54369(15) 0.0462(6) Uani 1 1 d . .
H23A H 0.932538 -0.030352 0.583988 0.055 Uiso 1 1 calc R U
H23B H 0.865306 -0.113213 0.525056 0.055 Uiso 1 1 calc R U
C24 C 0.86941(16) 0.04350(16) 0.48302(12) 0.0344(5) Uani 1 1 d . .
H24A H 0.811355 0.031956 0.441290 0.041 Uiso 1 1 calc R U
H24B H 0.921581 0.027271 0.466122 0.041 Uiso 1 1 calc R U
C25 C 0.87504(13) 0.16513(15) 0.50731(11) 0.0260(4) Uani 1 1 d . .
C26 C 0.97461(14) 0.19303(19) 0.55709(12) 0.0372(5) Uani 1 1 d . .
H26A H 1.015495 0.191604 0.528314 0.056 Uiso 1 1 calc R U
H26B H 0.995675 0.138301 0.596435 0.056 Uiso 1 1 calc R U
H26C H 0.975856 0.266889 0.578113 0.056 Uiso 1 1 calc R U
C27 C 0.85565(15) 0.23671(17) 0.43908(11) 0.0324(5) Uani 1 1 d . .
H27A H 0.901832 0.221157 0.416338 0.049 Uiso 1 1 calc R U
H27B H 0.858800 0.315030 0.452730 0.049 Uiso 1 1 calc R U
H27C H 0.793898 0.219838 0.404448 0.049 Uiso 1 1 calc R U
C28 C 0.56856(13) 0.30633(18) 0.37236(11) 0.0313(4) Uani 1 1 d . .
C29 C 0.59715(15) 0.22175(19) 0.33467(11) 0.0371(5) Uani 1 1 d . .
H29A H 0.632372 0.243147 0.302320 0.045 Uiso 1 1 calc R U
C30 C 0.58086(16) 0.1101(2) 0.34232(13) 0.0449(6) Uani 1 1 d . .
H30A H 0.609259 0.053411 0.319330 0.054 Uiso 1 1 calc R U
C31 C 0.53428(18) 0.0768(2) 0.38696(15) 0.0494(6) Uani 1 1 d . .
H31A H 0.532667 -0.003324 0.399259 0.059 Uiso 1 1 calc R U
C32 C 0.50196(16) 0.15585(19) 0.42356(15) 0.0452(6) Uani 1 1 d . .
H32A H 0.475932 0.132119 0.461523 0.054 Uiso 1 1 calc R U
C33 C 0.52051(14) 0.26711(18) 0.41704(12) 0.0353(5) Uani 1 1 d . .
H33A H 0.501093 0.321891 0.447290 0.042 Uiso 1 1 calc R U

loop_
_atom_site_aniso_label
_atom_site_aniso_U_11
_atom_site_aniso_U_22
_atom_site_aniso_U_33
_atom_site_aniso_U_23
_atom_site_aniso_U_13
_atom_site_aniso_U_12
Cu1 0.02867(17) 0.03070(17) 0.02650(16) -0.00083(12) 0.00403(12) -0.00277(12)
N1 0.0288(8) 0.0254(8) 0.0202(8) 0.0040(6) 0.0068(7) 0.0044(7)
C1 0.0427(13) 0.0329(11) 0.0342(12) 0.0086(9) 0.0091(10) 0.0151(10)
Li2 0.0224(15) 0.0225(15) 0.0150(14) 0.0019(11) 0.0036(12) 0.0014(12)
N2 0.0201(8) 0.0234(8) 0.0175(7) -0.0010(6) 0.0059(6) 0.0001(6)
C2 0.0675(19) 0.091(2) 0.0535(18) 0.0150(16) -0.0026(15) 0.0500(18)
Cu3 0.02597(16) 0.02018(15) 0.02107(15) 0.00006(10) 0.00923(11) 0.00304(11)
N3 0.0294(9) 0.0200(8) 0.0258(8) 0.0046(6) 0.0127(7) 0.0061(7)
C3 0.0459(14) 0.0447(13) 0.0519(15) 0.0003(11) 0.0238(12) 0.0146(11)
C4 0.093(2) 0.0240(12) 0.0752(19) 0.0087(12) 0.0437(17) 0.0063(13)
Li4 0.0336(19) 0.044(2) 0.0336(19) -0.0006(16) 0.0082(16) 0.0066(17)
C5 0.130(3) 0.0381(15) 0.093(2) 0.0183(15) 0.069(2) -0.0053(18)
C6 0.084(2) 0.0480(15) 0.0651(17) 0.0067(13) 0.0525(16) -0.0121(14)
C7 0.0468(13) 0.0366(12) 0.0235(10) 0.0060(9) 0.0160(9) 0.0048(10)
C8 0.091(2) 0.0712(19) 0.0223(12) 0.0069(12) 0.0179(13) 0.0227(16)
C9 0.0426(13) 0.0470(13) 0.0367(12) 0.0009(10) 0.0214(10) 0.0074(11)
C10 0.0227(9) 0.0291(10) 0.0207(9) -0.0024(7) 0.0044(7) -0.0015(8)
C11 0.0244(10) 0.0476(13) 0.0322(11) -0.0010(10) -0.0004(9) 0.0036(10)
C12 0.0320(11) 0.0421(12) 0.0357(11) -0.0060(9) 0.0173(9) -0.0099(9)
C13 0.0346(11) 0.0295(11) 0.0296(11) -0.0054(8) 0.0069(9) -0.0077(9)
C14 0.0467(13) 0.0278(10) 0.0305(11) -0.0097(9) 0.0116(10) -0.0021(10)
C15 0.0385(12) 0.0274(10) 0.0314(11) -0.0043(8) 0.0167(9) 0.0046(9)
C16 0.0267(10) 0.0265(10) 0.0246(9) -0.0022(8) 0.0115(8) 0.0012(8)
C17 0.0505(13) 0.0346(11) 0.0297(11) 0.0027(9) 0.0229(10) 0.0026(10)
C18 0.0278(11) 0.0342(11) 0.0433(12) -0.0055(9) 0.0178(9) -0.0021(9)
C19 0.0471(13) 0.0254(10) 0.0316(11) 0.0068(8) 0.0184(10) 0.0051(9)
C20 0.0651(16) 0.0475(14) 0.0297(12) 0.0130(10) 0.0157(11) 0.0142(13)
C21 0.0594(15) 0.0363(12) 0.0484(14) 0.0068(10) 0.0349(12) -0.0003(11)
C22 0.0643(16) 0.0236(11) 0.0555(15) 0.0085(10) 0.0312(13) 0.0031(11)
C23 0.0622(16) 0.0205(11) 0.0615(16) 0.0038(10) 0.0287(13) 0.0089(10)
C24 0.0378(12) 0.0244(10) 0.0449(12) -0.0050(9) 0.0195(10) 0.0056(9)
C25 0.0275(10) 0.0213(9) 0.0298(10) -0.0015(8) 0.0109(8) 0.0044(8)
C26 0.0291(11) 0.0357(12) 0.0455(13) -0.0043(10) 0.0113(10) 0.0056(9)
C27 0.0397(12) 0.0317(11) 0.0322(11) 0.0002(9) 0.0208(9) 0.0037(9)
C28 0.0222(10) 0.0351(11) 0.0299(10) -0.0052(9) 0.0008(8) -0.0004(9)
C29 0.0310(11) 0.0470(13) 0.0289(11) -0.0113(9) 0.0047(9) -0.0042(10)
C30 0.0433(13) 0.0408(13) 0.0422(13) -0.0198(11) 0.0040(11) 0.0026(11)
C31 0.0487(15) 0.0296(12) 0.0645(17) -0.0093(11) 0.0130(13) -0.0071(11)
C32 0.0376(13) 0.0382(13) 0.0632(16) -0.0012(11) 0.0216(12) -0.0063(10)
C33 0.0247(10) 0.0326(11) 0.0485(13) -0.0057(10) 0.0125(9) 0.0004(9)

loop_
_atom_type_symbol
_atom_type_description
_atom_type_scat_dispersion_real
_atom_type_scat_dispersion_imag
_atom_type_scat_source
C C 0.0181 0.0091 'International Tables Vol C Tables 4.2.6.8 and 6.1.1.4'
H H 0.0000 0.0000 'International Tables Vol C Tables 4.2.6.8 and 6.1.1.4'
Li Li 0.0008 0.0003 'International Tables Vol C Tables 4.2.6.8 and 6.1.1.4'
N N 0.0311 0.0180 'International Tables Vol C Tables 4.2.6.8 and 6.1.1.4'
Cu Cu -1.9646 0.5888 'International Tables Vol C Tables 4.2.6.8 and 6.1.1.4'

loop_
_geom_angle_atom_site_label_1
_geom_angle_atom_site_label_2
_geom_angle_atom_site_label_3
_geom_angle
C28 Cu1 N1 168.97(8)
C28 Cu1 Li2 120.98(9)
N1 Cu1 Li2 51.58(8)
C7 N1 C1 115.63(15)
C7 N1 Cu1 110.07(12)
C1 N1 Cu1 117.20(13)
C7 N1 Li2 119.43(15)
C1 N1 Li2 108.77(14)
Cu1 N1 Li2 81.53(10)
N1 C1 C3 107.08(17)
N1 C1 C4 110.48(19)
C3 C1 C4 107.3(2)
N1 C1 C2 114.8(2)
C3 C1 C2 105.7(2)
C4 C1 C2 111.0(2)
N2 Li2 N1 176.45(18)
N2 Li2 Cu1 132.29(14)
N1 Li2 Cu1 46.89(8)
N2 Li2 C12 59.96(10)
N1 Li2 C12 123.02(14)
Cu1 Li2 C12 143.79(13)
N2 Li2 C3 118.73(14)
N1 Li2 C3 57.92(10)
Cu1 Li2 C3 74.14(9)
C12 Li2 C3 135.36(14)
N2 Li2 C10 31.46(7)
N1 Li2 C10 150.47(15)
Cu1 Li2 C10 159.33(13)
C12 Li2 C10 32.32(6)
C3 Li2 C10 122.46(12)
N2 Li2 Cu3 41.50(7)
N1 Li2 Cu3 140.08(14)
Cu1 Li2 Cu3 98.43(9)
C12 Li2 Cu3 70.46(8)
C3 Li2 Cu3 142.10(12)
C10 Li2 Cu3 60.96(7)
C10 N2 C16 115.50(14)
C10 N2 Cu3 114.43(11)
C16 N2 Cu3 110.26(11)
C10 N2 Li2 103.57(14)
C16 N2 Li2 117.15(14)
Cu3 N2 Li2 94.04(10)
C1 C2 H2A 109.5
C1 C2 H2B 109.5
H2A C2 H2B 109.5
C1 C2 H2C 109.5
H2A C2 H2C 109.5
H2B C2 H2C 109.5
N2 Cu3 N3 177.11(7)
N2 Cu3 Li4 132.18(9)
N3 Cu3 Li4 45.06(9)
N2 Cu3 Li2 44.46(7)
N3 Cu3 Li2 134.02(7)
Li4 Cu3 Li2 95.41(10)
C25 N3 C19 115.50(15)
C25 N3 Cu3 112.75(11)
C19 N3 Cu3 113.99(12)
C25 N3 Li4 111.38(16)
C19 N3 Li4 109.20(17)
Cu3 N3 Li4 91.48(13)
C1 C3 Li2 78.89(13)
C1 C3 H3A 109.5
Li2 C3 H3A 161.2
C1 C3 H3B 109.5
Li2 C3 H3B 51.9
H3A C3 H3B 109.5
C1 C3 H3C 109.5
Li2 C3 H3C 82.1
H3A C3 H3C 109.5
H3B C3 H3C 109.5
C5 C4 C1 112.9(2)
C5 C4 H4A 109.0
C1 C4 H4A 109.0
C5 C4 H4B 109.0
C1 C4 H4B 109.0
H4A C4 H4B 107.8
N3 Li4 C28 149.6(2)
N3 Li4 C29 145.6(2)
C28 Li4 C29 34.86(9)
N3 Li4 C33 151.6(2)
C28 Li4 C33 34.24(9)
C29 Li4 C33 58.96(11)
N3 Li4 C30 140.90(19)
C28 Li4 C30 60.20(11)
C29 Li4 C30 32.46(9)
C33 Li4 C30 66.76(12)
N3 Li4 C32 146.3(2)
C28 Li4 C32 58.99(11)
C29 Li4 C32 66.36(12)
C33 Li4 C32 31.53(9)
C30 Li4 C32 54.47(11)
N3 Li4 C31 141.2(2)
C28 Li4 C31 68.96(12)
C29 Li4 C31 56.20(11)
C33 Li4 C31 55.85(11)
C30 Li4 C31 30.22(9)
C32 Li4 C31 30.24(9)
N3 Li4 Cu3 43.46(9)
C28 Li4 Cu3 109.27(15)
C29 Li4 Cu3 131.36(17)
C33 Li4 Cu3 113.29(15)
C30 Li4 Cu3 162.62(18)
C32 Li4 Cu3 134.63(15)
C31 Li4 Cu3 164.03(16)
C4 C5 C6 108.5(2)
C4 C5 H5A 110.0
C6 C5 H5A 110.0
C4 C5 H5B 110.0
C6 C5 H5B 110.0
H5A C5 H5B 108.4
C5 C6 C7 112.6(2)
C5 C6 H6A 109.1
C7 C6 H6A 109.1
C5 C6 H6B 109.1
C7 C6 H6B 109.1
H6A C6 H6B 107.8
N1 C7 C9 107.64(16)
N1 C7 C6 110.77(18)
C9 C7 C6 107.8(2)
N1 C7 C8 114.21(19)
C9 C7 C8 105.82(19)
C6 C7 C8 110.3(2)
C7 C8 H8A 109.5
C7 C8 H8B 109.5
H8A C8 H8B 109.5
C7 C8 H8C 109.5
H8A C8 H8C 109.5
H8B C8 H8C 109.5
C7 C9 H9A 109.5
C7 C9 H9B 109.5
H9A C9 H9B 109.5
C7 C9 H9C 109.5
H9A C9 H9C 109.5
H9B C9 H9C 109.5
N2 C10 C12 107.46(15)
N2 C10 C13 110.60(15)
C12 C10 C13 107.55(16)
N2 C10 C11 114.78(16)
C12 C10 C11 106.53(17)
C13 C10 C11 109.59(16)
N2 C10 Li2 44.97(10)
C12 C10 Li2 71.20(12)
C13 C10 Li2 97.43(13)
C11 C10 Li2 151.86(15)
C10 C11 H11A 109.5
C10 C11 H11B 109.5
H11A C11 H11B 109.5
C10 C11 H11C 109.5
H11A C11 H11C 109.5
H11B C11 H11C 109.5
C10 C12 Li2 76.48(12)
C10 C12 H12A 109.5
Li2 C12 H12A 155.5
C10 C12 H12B 109.5
Li2 C12 H12B 47.9
H12A C12 H12B 109.5
C10 C12 H12C 109.5
Li2 C12 H12C 89.7
H12A C12 H12C 109.5
H12B C12 H12C 109.5
C14 C13 C10 112.81(17)
C14 C13 H13A 109.0
C10 C13 H13A 109.0
C14 C13 H13B 109.0
C10 C13 H13B 109.0
H13A C13 H13B 107.8
C13 C14 C15 108.90(16)
C13 C14 H14A 109.9
C15 C14 H14A 109.9
C13 C14 H14B 109.9
C15 C14 H14B 109.9
H14A C14 H14B 108.3
C14 C15 C16 112.88(17)
C14 C15 H15A 109.0
C16 C15 H15A 109.0
C14 C15 H15B 109.0
C16 C15 H15B 109.0
H15A C15 H15B 107.8
N2 C16 C18 107.31(15)
N2 C16 C15 111.65(15)
C18 C16 C15 107.91(16)
N2 C16 C17 114.76(15)
C18 C16 C17 106.37(17)
C15 C16 C17 108.50(15)
C16 C17 H17A 109.5
C16 C17 H17B 109.5
H17A C17 H17B 109.5
C16 C17 H17C 109.5
H17A C17 H17C 109.5
H17B C17 H17C 109.5
C16 C18 H18A 109.5
C16 C18 H18B 109.5
H18A C18 H18B 109.5
C16 C18 H18C 109.5
H18A C18 H18C 109.5
H18B C18 H18C 109.5
N3 C19 C21 107.33(17)
N3 C19 C20 114.41(18)
C21 C19 C20 107.20(18)
N3 C19 C22 110.43(17)
C21 C19 C22 107.49(18)
C20 C19 C22 109.68(19)
C19 C20 H20A 109.5
C19 C20 H20B 109.5
H20A C20 H20B 109.5
C19 C20 H20C 109.5
H20A C20 H20C 109.5
H20B C20 H20C 109.5
C19 C21 H21A 109.5
C19 C21 H21B 109.5
H21A C21 H21B 109.5
C19 C21 H21C 109.5
H21A C21 H21C 109.5
H21B C21 H21C 109.5
C23 C22 C19 113.25(19)
C23 C22 H22A 108.9
C19 C22 H22A 108.9
C23 C22 H22B 108.9
C19 C22 H22B 108.9
H22A C22 H22B 107.7
C24 C23 C22 108.92(18)
C24 C23 H23A 109.9
C22 C23 H23A 109.9
C24 C23 H23B 109.9
C22 C23 H23B 109.9
H23A C23 H23B 108.3
C23 C24 C25 112.58(18)
C23 C24 H24A 109.1
C25 C24 H24A 109.1
C23 C24 H24B 109.1
C25 C24 H24B 109.1
H24A C24 H24B 107.8
N3 C25 C27 107.16(15)
N3 C25 C24 110.80(16)
C27 C25 C24 107.40(16)
N3 C25 C26 115.12(16)
C27 C25 C26 106.04(17)
C24 C25 C26 109.90(16)
C25 C26 H26A 109.5
C25 C26 H26B 109.5
H26A C26 H26B 109.5
C25 C26 H26C 109.5
H26A C26 H26C 109.5
H26B C26 H26C 109.5
C25 C27 H27A 109.5
C25 C27 H27B 109.5
H27A C27 H27B 109.5
C25 C27 H27C 109.5
H27A C27 H27C 109.5
H27B C27 H27C 109.5
C33 C28 C29 113.9(2)
C33 C28 Cu1 126.01(16)
C29 C28 Cu1 119.68(17)
C33 C28 Li4 76.13(15)
C29 C28 Li4 73.82(15)
Cu1 C28 Li4 112.03(13)
C30 C29 C28 123.0(2)
C30 C29 Li4 80.76(17)
C28 C29 Li4 71.32(15)
C30 C29 H29A 118.5
C28 C29 H29A 118.5
Li4 C29 H29A 118.5
C31 C30 C29 120.6(2)
C31 C30 Li4 79.74(17)
C29 C30 Li4 66.78(15)
C31 C30 H30A 119.5
C29 C30 H30A 119.5
Li4 C30 H30A 119.5
C30 C31 C32 119.2(2)
C30 C31 Li4 70.04(16)
C32 C31 Li4 73.20(16)
C30 C31 H31A 120.0
C32 C31 H31A 120.0
Li4 C31 H31A 120.0
C31 C32 C33 119.8(2)
C31 C32 Li4 76.56(16)
C33 C32 Li4 66.17(15)
C31 C32 H32A 119.6
C33 C32 H32A 119.6
Li4 C32 H32A 119.6
C32 C33 C28 123.5(2)
C32 C33 Li4 82.30(17)
C28 C33 Li4 69.64(14)
C32 C33 H33A 118.2
C28 C33 H33A 118.2
Li4 C33 H33A 118.2

loop_
_geom_bond_atom_site_label_1
_geom_bond_atom_site_label_2
_geom_bond_distance
Cu1 C28 1.895(2)
Cu1 N1 1.9071(16)
Cu1 Li2 2.584(3)
N1 C7 1.491(2)
N1 C1 1.492(3)
N1 Li2 2.047(3)
C1 C3 1.517(3)
C1 C4 1.533(4)
C1 C2 1.534(3)
Li2 N2 2.022(3)
Li2 C12 2.708(4)
Li2 C3 2.775(4)
Li2 C10 2.781(3)
Li2 Cu3 2.880(3)
N2 C10 1.493(2)
N2 C16 1.496(2)
N2 Cu3 1.9128(15)
C2 H2A 0.9800
C2 H2B 0.9800
C2 H2C 0.9800
Cu3 N3 1.9154(16)
Cu3 Li4 2.784(4)
N3 C25 1.491(2)
N3 C19 1.504(2)
N3 Li4 1.971(4)
C3 H3A 0.9800
C3 H3B 0.9800
C3 H3C 0.9800
C4 C5 1.518(4)
C4 H4A 0.9900
C4 H4B 0.9900
Li4 C28 2.348(4)
Li4 C29 2.380(4)
Li4 C33 2.431(4)
Li4 C30 2.556(4)
Li4 C32 2.634(4)
Li4 C31 2.676(4)
C5 C6 1.521(4)
C5 H5A 0.9900
C5 H5B 0.9900
C6 C7 1.532(3)
C6 H6A 0.9900
C6 H6B 0.9900
C7 C9 1.525(3)
C7 C8 1.550(3)
C8 H8A 0.9800
C8 H8B 0.9800
C8 H8C 0.9800
C9 H9A 0.9800
C9 H9B 0.9800
C9 H9C 0.9800
C10 C12 1.529(3)
C10 C13 1.540(3)
C10 C11 1.540(3)
C11 H11A 0.9800
C11 H11B 0.9800
C11 H11C 0.9800
C12 H12A 0.9800
C12 H12B 0.9800
C12 H12C 0.9800
C13 C14 1.518(3)
C13 H13A 0.9900
C13 H13B 0.9900
C14 C15 1.518(3)
C14 H14A 0.9900
C14 H14B 0.9900
C15 C16 1.538(3)
C15 H15A 0.9900
C15 H15B 0.9900
C16 C18 1.533(3)
C16 C17 1.551(3)
C17 H17A 0.9800
C17 H17B 0.9800
C17 H17C 0.9800
C18 H18A 0.9800
C18 H18B 0.9800
C18 H18C 0.9800
C19 C21 1.528(3)
C19 C20 1.541(3)
C19 C22 1.541(3)
C20 H20A 0.9800
C20 H20B 0.9800
C20 H20C 0.9800
C21 H21A 0.9800
C21 H21B 0.9800
C21 H21C 0.9800
C22 C23 1.520(3)
C22 H22A 0.9900
C22 H22B 0.9900
C23 C24 1.516(3)
C23 H23A 0.9900
C23 H23B 0.9900
C24 C25 1.538(3)
C24 H24A 0.9900
C24 H24B 0.9900
C25 C27 1.529(3)
C25 C26 1.544(3)
C26 H26A 0.9800
C26 H26B 0.9800
C26 H26C 0.9800
C27 H27A 0.9800
C27 H27B 0.9800
C27 H27C 0.9800
C28 C33 1.409(3)
C28 C29 1.417(3)
C29 C30 1.390(3)
C29 H29A 1.0000
C30 C31 1.369(4)
C30 H30A 1.0000
C31 C32 1.386(3)
C31 H31A 1.0000
C32 C33 1.390(3)
C32 H32A 1.0000
C33 H33A 1.0000
